data_2242066
loop_
_publ_author_name
'Greg\'orio, Thaiane'
'Giese, Siddhartha O. K.'
'Nunes, Giovana G.'
'Soares, Ja\'isa F.'
'Hughes, David L.'

_publ_section_title
;
 Crystal structures of two mononuclear complexes of terbium(III) nitrate
 with the tripodal alcohol 1,1,1-tris(hydroxymethyl)propane
;
_journal_coeditor_code HB7653
_journal_issue 2
_journal_name_full 'Acta Crystallographica Section E'
_journal_page_first 278
_journal_page_last 285
_journal_paper_doi 10.1107/S2056989017001116
_journal_volume 73
_journal_year 2017
_chemical_formula_iupac '[Tb (N O3)2 (C6 H14 O3)2] N O3, 0.5C4 H10 O2'
_chemical_formula_moiety 'C12 H28 N2 O12 Tb, N O3, C2 H5 O1'
_chemical_formula_structural '[Tb(NO3)2(Tripodal)2][NO3].0.5(glyme)'
_chemical_formula_sum 'C14 H33 N3 O16 Tb'
_chemical_formula_weight 658.35
_chemical_name_systematic
;
Dinitratobis[1,1,1-tris(hydroxymethyl)propane]terbium(III) nitrate
dimethoxyethane hemisolvate
;
_space_group_crystal_system monoclinic
_space_group_IT_number 15
_space_group_name_Hall '-I 2ya'
_space_group_name_H-M_alt 'I 1 2/a 1'
_symmetry_space_group_name_Hall '-I 2ya'
_symmetry_space_group_name_H-M 'I 1 2/a 1'
_atom_sites_solution_hydrogens mixed
_atom_sites_solution_primary direct
_atom_sites_solution_secondary difmap
_audit_creation_method SHELXL-2014/7
_cell_angle_alpha 90
_cell_angle_beta 108.004(3)
_cell_angle_gamma 90
_cell_formula_units_Z 8
_cell_length_a 20.1864(13)
_cell_length_b 10.2997(6)
_cell_length_c 23.832(2)
_cell_measurement_reflns_used 9404
_cell_measurement_temperature 100(2)
_cell_measurement_theta_max 28.19
_cell_measurement_theta_min 3.07
_cell_volume 4712.4(6)
_computing_cell_refinement
;
SAINT (Bruker, 2013)
;
_computing_data_collection
;
APEX3 (Bruker, 2015)
;
_computing_data_reduction
;
SAINT (Bruker, 2013)
;
_computing_molecular_graphics
;
ORTEP (Johnson, 1976) and ORTEP-3 (Farrugia, 2012)
;
_computing_publication_material
;
SHELXL2014 (Sheldrick, 2015) and WinGX (Farrugia, 2012)
;
_computing_structure_refinement
;
SHELXL2014 (Sheldrick, 2015)
;
_computing_structure_solution
;
SHELXS97 (Sheldrick 2008)
;
_diffrn_ambient_temperature 100(2)
_diffrn_detector_area_resol_mean 10.4167
_diffrn_measured_fraction_theta_full 0.999
_diffrn_measured_fraction_theta_max 0.994
_diffrn_measurement_device_type 'Bruker D8 VENTURE/PHOTON100 CMOS'
_diffrn_measurement_method '\f and \w scans'
_diffrn_radiation_monochromator graphite
_diffrn_radiation_source 'fine-focus sealed tube'
_diffrn_radiation_type MoK\a
_diffrn_radiation_wavelength 0.71073
_diffrn_reflns_av_R_equivalents 0.0707
_diffrn_reflns_limit_h_max 26
_diffrn_reflns_limit_h_min -26
_diffrn_reflns_limit_k_max 13
_diffrn_reflns_limit_k_min -13
_diffrn_reflns_limit_l_max 31
_diffrn_reflns_limit_l_min -31
_diffrn_reflns_number 172878
_diffrn_reflns_theta_full 25.242
_diffrn_reflns_theta_max 28.421
_diffrn_reflns_theta_min 2.662
_exptl_absorpt_coefficient_mu 3.083
_exptl_absorpt_correction_T_max 0.7457
_exptl_absorpt_correction_T_min 0.6938
_exptl_absorpt_correction_type multi-scan
_exptl_absorpt_process_details
;
(SADABS; Bruker, 2014)
;
_exptl_crystal_colour colourless
_exptl_crystal_density_diffrn 1.856
_exptl_crystal_description fragment
_exptl_crystal_F_000 2648
_exptl_crystal_size_max 0.142
_exptl_crystal_size_mid 0.105
_exptl_crystal_size_min 0.093
_refine_diff_density_max 0.767
_refine_diff_density_min -0.538
_refine_ls_extinction_method none
_refine_ls_goodness_of_fit_ref 1.066
_refine_ls_hydrogen_treatment mixed
_refine_ls_matrix_type full
_refine_ls_number_parameters 344
_refine_ls_number_reflns 5889
_refine_ls_number_restraints 0
_refine_ls_restrained_S_all 1.066
_refine_ls_R_factor_all 0.0290
_refine_ls_R_factor_gt 0.0182
_refine_ls_shift/su_max 0.001
_refine_ls_shift/su_mean 0.000
_refine_ls_structure_factor_coef Fsqd
_refine_ls_weighting_details 'w=1/[\s^2^(Fo^2^)+(0.0150P)^2^+5.6056P] where P=(Fo^2^+2Fc^2^)/3'
_refine_ls_weighting_scheme calc
_refine_ls_wR_factor_gt 0.0341
_refine_ls_wR_factor_ref 0.0358
_reflns_number_gt 5031
_reflns_number_total 5889
_reflns_threshold_expression 'I > 2\s(I)'
_cod_data_source_file hb7653sup1.cif
_cod_data_source_block Compound-1
_cod_original_formula_sum 'C14 H33 N3 O16 Tb1'
_cod_database_code 2242066
_shelx_space_group_comment
;
The symmetry employed for this shelxl refinement is uniquely defined
by the following loop, which should always be used as a source of
symmetry information in preference to the above space-group names.
They are only intended as comments.
;
_shelx_estimated_absorpt_t_min 0.669
_shelx_estimated_absorpt_t_max 0.762

loop_
_space_group_symop_operation_xyz
'x, y, z'
'-x+1/2, y, -z'
'x+1/2, y+1/2, z+1/2'
'-x+1, y+1/2, -z+1/2'
'-x, -y, -z'
'x-1/2, -y, z'
'-x+1/2, -y+1/2, -z+1/2'
'x, -y+1/2, z+1/2'

loop_
_atom_site_type_symbol
_atom_site_label
_atom_site_fract_x
_atom_site_fract_y
_atom_site_fract_z
_atom_site_U_iso_or_equiv
_atom_site_adp_type
_atom_site_calc_flag
_atom_site_occupancy
_atom_site_disorder_assembly
_atom_site_disorder_group
Tb Tb1 0.41961(2) 0.52548(2) 0.68945(2) 0.00881(3) Uani d 1 . .
C C11 0.39871(10) 0.29809(17) 0.56884(8) 0.0118(4) Uani d 1 . .
C C12 0.46190(10) 0.38204(19) 0.57107(9) 0.0160(4) Uani d 1 . .
H H12A 0.5040 0.3266 0.5811 0.019 Uiso calc 1 . .
H H12B 0.4555 0.4198 0.5315 0.019 Uiso calc 1 . .
O O12 0.47253(7) 0.48486(14) 0.61340(6) 0.0149(3) Uani d 1 . .
C C13 0.33152(10) 0.37790(18) 0.55500(8) 0.0140(4) Uani d 1 . .
H H13A 0.3195 0.4096 0.5139 0.017 Uiso calc 1 . .
H H13B 0.2933 0.3203 0.5576 0.017 Uiso calc 1 . .
O O13 0.33531(7) 0.48753(14) 0.59343(6) 0.0131(3) Uani d 1 . .
C C14 0.41005(10) 0.21802(18) 0.62473(8) 0.0136(4) Uani d 1 . .
H H14A 0.3753 0.1471 0.6172 0.016 Uiso calc 1 . .
H H14B 0.4570 0.1784 0.6361 0.016 Uiso calc 1 . .
O O14 0.40358(7) 0.29827(13) 0.67214(6) 0.0129(3) Uani d 1 . .
C C15 0.38567(10) 0.20335(19) 0.51616(8) 0.0169(4) Uani d 1 . .
H H15A 0.3415 0.1567 0.5119 0.020 Uiso calc 1 . .
H H15B 0.3790 0.2553 0.4799 0.020 Uiso calc 1 . .
C C16 0.44210(11) 0.1029(2) 0.51961(10) 0.0239(5) Uani d 1 . .
H H16A 0.4283 0.0486 0.4841 0.036 Uiso calc 1 . .
H H16B 0.4860 0.1471 0.5224 0.036 Uiso calc 1 . .
H H16C 0.4483 0.0483 0.5545 0.036 Uiso calc 1 . .
C C21 0.34085(9) 0.52402(18) 0.80793(8) 0.0116(3) Uani d 1 . .
C C22 0.29008(11) 0.4608(3) 0.75328(9) 0.0142(6) Uani d 0.911(7) A 1
H H22A 0.2903 0.3655 0.7588 0.017 Uiso calc 0.911(7) A 1
H H22B 0.2423 0.4928 0.7481 0.017 Uiso calc 0.911(7) A 1
C C23 0.40750(13) 0.4457(3) 0.83121(10) 0.0131(6) Uani d 0.911(7) A 1
H H23A 0.4426 0.4973 0.8611 0.016 Uiso calc 0.911(7) A 1
H H23B 0.3980 0.3658 0.8505 0.016 Uiso calc 0.911(7) A 1
C C24 0.35697(14) 0.6637(2) 0.79430(12) 0.0152(6) Uani d 0.911(7) A 1
H H24A 0.3141 0.7049 0.7684 0.018 Uiso calc 0.911(7) A 1
H H24B 0.3727 0.7140 0.8315 0.018 Uiso calc 0.911(7) A 1
O O22 0.30941(7) 0.49039(13) 0.70161(6) 0.0129(3) Uani d 1 . .
O O23 0.43465(7) 0.41116(14) 0.78392(6) 0.0128(3) Uani d 1 . .
O O24 0.41020(7) 0.66656(14) 0.76566(6) 0.0140(3) Uani d 1 . .
C C25 0.30551(10) 0.5344(2) 0.85686(8) 0.0165(4) Uani d 1 . .
H H25A 0.3404 0.5677 0.8930 0.020 Uiso calc 1 . .
H H25B 0.2679 0.5999 0.8444 0.020 Uiso calc 1 . .
C C26 0.27454(10) 0.4102(2) 0.87266(9) 0.0207(4) Uani d 1 . .
H H26A 0.2537 0.4284 0.9039 0.031 Uiso calc 1 . .
H H26B 0.2386 0.3773 0.8377 0.031 Uiso calc 1 . .
H H26C 0.3113 0.3450 0.8865 0.031 Uiso calc 1 . .
C C27 0.2836(12) 0.521(3) 0.7509(10) 0.015(6) Uiso d 0.089(7) A 2
H H27A 0.2488 0.4550 0.7530 0.018 Uiso calc 0.089(7) A 2
H H27B 0.2601 0.6065 0.7439 0.018 Uiso calc 0.089(7) A 2
C C28 0.3854(14) 0.399(3) 0.8212(11) 0.011(6) Uiso d 0.089(7) A 2
H H28A 0.4119 0.3927 0.8636 0.013 Uiso calc 0.089(7) A 2
H H28B 0.3556 0.3206 0.8096 0.013 Uiso calc 0.089(7) A 2
C C29 0.387(2) 0.647(3) 0.8196(16) 0.032(8) Uiso d 0.089(7) A 2
H H29A 0.3594 0.7234 0.8254 0.039 Uiso calc 0.089(7) A 2
H H29B 0.4273 0.6362 0.8553 0.039 Uiso calc 0.089(7) A 2
N N2 0.39273(9) 0.79057(15) 0.63712(7) 0.0162(3) Uani d 1 . .
O O4 0.45380(7) 0.74010(12) 0.65838(6) 0.0164(3) Uani d 1 . .
O O5 0.34311(7) 0.72241(13) 0.64212(6) 0.0190(3) Uani d 1 . .
O O6 0.38490(8) 0.89771(13) 0.61430(6) 0.0255(3) Uani d 1 . .
N N1 0.57343(8) 0.50126(15) 0.75057(7) 0.0130(3) Uani d 1 . .
O O1 0.53526(7) 0.40279(12) 0.73137(6) 0.0148(3) Uani d 1 . .
O O2 0.54149(7) 0.60919(12) 0.74203(6) 0.0162(3) Uani d 1 . .
O O3 0.63542(7) 0.49260(14) 0.77547(6) 0.0230(3) Uani d 1 . .
N N3 0.13781(8) 0.45279(15) 0.62056(7) 0.0161(3) Uani d 1 . .
O O7 0.13714(8) 0.54895(15) 0.65113(7) 0.0290(4) Uani d 1 . .
O O8 0.19346(7) 0.41340(15) 0.61347(7) 0.0259(3) Uani d 1 . .
O O9 0.08179(7) 0.39286(14) 0.59578(7) 0.0259(3) Uani d 1 . .
C C31 0.27954(11) 0.7871(2) 0.48781(10) 0.0258(5) Uani d 1 . .
H H31A 0.2616 0.7785 0.4443 0.031 Uiso calc 1 . .
H H31B 0.3048 0.8707 0.4972 0.031 Uiso calc 1 . .
O O32 0.32611(10) 0.68347(15) 0.51152(7) 0.0355(4) Uani d 1 . .
C C33 0.38661(16) 0.6912(3) 0.49237(13) 0.0530(9) Uani d 1 . .
H H33A 0.4180 0.6188 0.5092 0.079 Uiso calc 1 . .
H H33B 0.3726 0.6864 0.4492 0.079 Uiso calc 1 . .
H H33C 0.4107 0.7735 0.5055 0.079 Uiso calc 1 . .
H H12O 0.5042(13) 0.518(2) 0.6139(11) 0.019(6) Uiso d 1 . .
H H13O 0.3300(12) 0.544(2) 0.5736(11) 0.021(7) Uiso d 1 . .
H H14O 0.4146(12) 0.255(2) 0.6983(11) 0.026(7) Uiso d 1 . .
H H22O 0.2797(13) 0.473(2) 0.6760(11) 0.022(7) Uiso d 1 . .
H H23O 0.4631(12) 0.371(2) 0.7967(10) 0.013(6) Uiso d 1 . .
H H24O 0.4214(13) 0.735(3) 0.7651(11) 0.030(8) Uiso d 1 . .

loop_
_atom_site_aniso_label
_atom_site_aniso_U_11
_atom_site_aniso_U_22
_atom_site_aniso_U_33
_atom_site_aniso_U_12
_atom_site_aniso_U_13
_atom_site_aniso_U_23
Tb1 0.00815(4) 0.00833(4) 0.01016(4) -0.00074(4) 0.00313(3) -0.00065(4)
C11 0.0138(9) 0.0102(9) 0.0119(9) -0.0002(7) 0.0047(7) -0.0012(7)
C12 0.0169(10) 0.0159(10) 0.0182(10) -0.0023(8) 0.0101(8) -0.0046(8)
O12 0.0120(7) 0.0175(7) 0.0177(7) -0.0066(6) 0.0084(6) -0.0060(6)
C13 0.0147(9) 0.0129(9) 0.0124(9) -0.0012(7) 0.0011(7) -0.0019(7)
O13 0.0141(7) 0.0121(7) 0.0125(7) 0.0023(5) 0.0032(5) 0.0014(6)
C14 0.0192(10) 0.0099(9) 0.0114(9) 0.0007(7) 0.0041(8) -0.0029(7)
O14 0.0190(7) 0.0103(7) 0.0103(7) 0.0005(5) 0.0057(6) 0.0005(5)
C15 0.0221(10) 0.0155(10) 0.0124(9) -0.0016(8) 0.0042(8) -0.0032(7)
C16 0.0303(12) 0.0196(11) 0.0241(11) 0.0009(9) 0.0118(10) -0.0079(9)
C21 0.0110(8) 0.0124(8) 0.0128(9) 0.0010(7) 0.0055(7) 0.0006(8)
C22 0.0124(10) 0.0181(16) 0.0134(11) -0.0013(9) 0.0061(8) 0.0014(9)
C23 0.0127(11) 0.0166(14) 0.0120(11) 0.0006(10) 0.0068(9) 0.0002(9)
C24 0.0184(13) 0.0124(11) 0.0193(14) 0.0000(9) 0.0123(11) -0.0014(9)
O22 0.0095(6) 0.0187(7) 0.0100(6) -0.0025(5) 0.0023(5) -0.0001(5)
O23 0.0121(7) 0.0145(7) 0.0130(7) 0.0068(6) 0.0054(6) 0.0023(6)
O24 0.0177(7) 0.0089(7) 0.0183(7) -0.0036(6) 0.0097(6) -0.0017(5)
C25 0.0159(9) 0.0225(10) 0.0133(9) 0.0032(8) 0.0078(7) -0.0008(8)
C26 0.0161(10) 0.0303(12) 0.0174(10) 0.0005(9) 0.0073(8) 0.0066(9)
N2 0.0232(9) 0.0114(8) 0.0118(8) -0.0009(7) 0.0022(7) -0.0012(6)
O4 0.0175(7) 0.0123(7) 0.0202(7) -0.0008(5) 0.0070(6) 0.0003(5)
O5 0.0174(7) 0.0143(7) 0.0224(7) -0.0022(6) 0.0019(6) 0.0012(6)
O6 0.0418(10) 0.0099(7) 0.0229(8) 0.0022(6) 0.0071(7) 0.0055(6)
N1 0.0133(8) 0.0153(9) 0.0110(7) 0.0010(6) 0.0047(6) 0.0014(6)
O1 0.0137(7) 0.0100(7) 0.0217(7) -0.0011(5) 0.0070(6) -0.0012(5)
O2 0.0142(7) 0.0118(7) 0.0208(7) 0.0016(5) 0.0025(6) -0.0004(5)
O3 0.0102(7) 0.0329(9) 0.0228(8) 0.0021(6) 0.0005(6) 0.0012(6)
N3 0.0134(8) 0.0182(9) 0.0159(8) 0.0013(6) 0.0034(7) -0.0021(6)
O7 0.0255(8) 0.0269(9) 0.0339(9) 0.0024(6) 0.0080(7) -0.0160(7)
O8 0.0113(7) 0.0347(9) 0.0321(9) 0.0014(6) 0.0073(6) -0.0159(7)
O9 0.0124(7) 0.0275(8) 0.0363(9) -0.0021(6) 0.0053(7) -0.0127(7)
C31 0.0334(13) 0.0159(10) 0.0204(11) -0.0028(9) -0.0029(9) 0.0044(8)
O32 0.0599(12) 0.0252(9) 0.0351(9) 0.0212(8) 0.0351(9) 0.0164(7)
C33 0.080(2) 0.0396(16) 0.065(2) 0.0328(15) 0.0601(18) 0.0299(14)

loop_
_atom_type_symbol
_atom_type_description
_atom_type_scat_dispersion_real
_atom_type_scat_dispersion_imag
_atom_type_scat_source
C C 0.0033 0.0016 'International Tables Vol C Tables 4.2.6.8 and 6.1.1.4'
H H 0.0000 0.0000 'International Tables Vol C Tables 4.2.6.8 and 6.1.1.4'
N N 0.0061 0.0033 'International Tables Vol C Tables 4.2.6.8 and 6.1.1.4'
O O 0.0106 0.0060 'International Tables Vol C Tables 4.2.6.8 and 6.1.1.4'
Tb Tb -0.1723 4.1537 'International Tables Vol C Tables 4.2.6.8 and 6.1.1.4'

loop_
_geom_angle_atom_site_label_1
_geom_angle_atom_site_label_2
_geom_angle_atom_site_label_3
_geom_angle_site_symmetry_1
_geom_angle_site_symmetry_3
_geom_angle
O22 Tb1 O24 . . 72.47(5)
O22 Tb1 O14 . . 77.75(5)
O24 Tb1 O14 . . 133.94(5)
O22 Tb1 O12 . . 136.11(5)
O24 Tb1 O12 . . 147.08(5)
O14 Tb1 O12 . . 76.53(5)
O22 Tb1 O13 . . 71.20(5)
O24 Tb1 O13 . . 128.37(5)
O14 Tb1 O13 . . 70.11(5)
O12 Tb1 O13 . . 66.85(5)
O22 Tb1 O23 . . 70.76(5)
O24 Tb1 O23 . . 67.19(5)
O14 Tb1 O23 . . 70.24(5)
O12 Tb1 O23 . . 130.08(5)
O13 Tb1 O23 . . 129.41(5)
O22 Tb1 O4 . . 122.01(4)
O24 Tb1 O4 . . 77.30(5)
O14 Tb1 O4 . . 148.71(4)
O12 Tb1 O4 . . 72.71(5)
O13 Tb1 O4 . . 92.32(5)
O23 Tb1 O4 . . 136.38(5)
O22 Tb1 O2 . . 142.88(5)
O24 Tb1 O2 . . 73.14(4)
O14 Tb1 O2 . . 118.55(4)
O12 Tb1 O2 . . 80.97(5)
O13 Tb1 O2 . . 144.10(5)
O23 Tb1 O2 . . 83.39(4)
O4 Tb1 O2 . . 62.06(4)
O22 Tb1 O1 . . 130.92(4)
O24 Tb1 O1 . . 106.31(4)
O14 Tb1 O1 . . 69.06(4)
O12 Tb1 O1 . . 69.27(4)
O13 Tb1 O1 . . 125.17(4)
O23 Tb1 O1 . . 64.60(4)
O4 Tb1 O1 . . 104.45(4)
O2 Tb1 O1 . . 49.50(4)
O22 Tb1 O5 . . 73.45(4)
O24 Tb1 O5 . . 71.11(5)
O14 Tb1 O5 . . 131.61(5)
O12 Tb1 O5 . . 98.74(5)
O13 Tb1 O5 . . 64.19(5)
O23 Tb1 O5 . . 131.18(4)
O4 Tb1 O5 . . 50.12(4)
O2 Tb1 O5 . . 107.78(4)
O1 Tb1 O5 . . 154.57(4)
C14 C11 C12 . . 112.20(16)
C14 C11 C13 . . 111.26(15)
C12 C11 C13 . . 112.19(15)
C14 C11 C15 . . 108.07(15)
C12 C11 C15 . . 108.42(15)
C13 C11 C15 . . 104.27(15)
O12 C12 C11 . . 112.61(15)
O12 C12 H12A . . 109.1
C11 C12 H12A . . 109.1
O12 C12 H12B . . 109.1
C11 C12 H12B . . 109.1
H12A C12 H12B . . 107.8
C12 O12 Tb1 . . 130.84(11)
C12 O12 H12O . . 107.4(19)
Tb1 O12 H12O . . 120.2(19)
O13 C13 C11 . . 114.46(15)
O13 C13 H13A . . 108.6
C11 C13 H13A . . 108.6
O13 C13 H13B . . 108.6
C11 C13 H13B . . 108.6
H13A C13 H13B . . 107.6
C13 O13 Tb1 . . 127.60(11)
C13 O13 H13O . . 104.1(19)
Tb1 O13 H13O . . 113.5(19)
O14 C14 C11 . . 110.51(15)
O14 C14 H14A . . 109.5
C11 C14 H14A . . 109.5
O14 C14 H14B . . 109.5
C11 C14 H14B . . 109.5
H14A C14 H14B . . 108.1
C14 O14 Tb1 . . 131.34(11)
C14 O14 H14O . . 103.8(19)
Tb1 O14 H14O . . 117(2)
C16 C15 C11 . . 116.62(16)
C16 C15 H15A . . 108.1
C11 C15 H15A . . 108.1
C16 C15 H15B . . 108.1
C11 C15 H15B . . 108.1
H15A C15 H15B . . 107.3
C15 C16 H16A . . 109.5
C15 C16 H16B . . 109.5
H16A C16 H16B . . 109.5
C15 C16 H16C . . 109.5
H16A C16 H16C . . 109.5
H16B C16 H16C . . 109.5
C23 C21 C24 . . 110.75(17)
C23 C21 C22 . . 111.65(17)
C24 C21 C22 . . 110.43(17)
C27 C21 C29 . . 115.7(16)
C27 C21 C25 . . 106.3(9)
C23 C21 C25 . . 108.92(15)
C24 C21 C25 . . 105.80(15)
C22 C21 C25 . . 109.09(15)
C29 C21 C25 . . 101.4(11)
C27 C21 C28 . . 114.0(14)
C29 C21 C28 . . 111.8(16)
C25 C21 C28 . . 106.2(9)
O22 C22 C21 . . 110.57(16)
O22 C22 H22A . . 109.5
C21 C22 H22A . . 109.5
O22 C22 H22B . . 109.5
C21 C22 H22B . . 109.5
H22A C22 H22B . . 108.1
O23 C23 C21 . . 110.69(16)
O23 C23 H23A . . 109.5
C21 C23 H23A . . 109.5
O23 C23 H23B . . 109.5
C21 C23 H23B . . 109.5
H23A C23 H23B . . 108.1
O24 C24 C21 . . 111.00(16)
O24 C24 H24A . . 109.4
C21 C24 H24A . . 109.4
O24 C24 H24B . . 109.4
C21 C24 H24B . . 109.4
H24A C24 H24B . . 108.0
C22 O22 Tb1 . . 130.93(12)
C27 O22 Tb1 . . 130.6(10)
C22 O22 H22O . . 107.2(19)
C27 O22 H22O . . 109(2)
Tb1 O22 H22O . . 119.6(19)
C23 O23 Tb1 . . 128.64(12)
C28 O23 Tb1 . . 130.5(9)
C23 O23 H23O . . 105.3(19)
C28 O23 H23O . . 107(2)
Tb1 O23 H23O . . 122.2(19)
C24 O24 Tb1 . . 126.61(12)
C29 O24 Tb1 . . 133.5(12)
C24 O24 H24O . . 108(2)
C29 O24 H24O . . 108(2)
Tb1 O24 H24O . . 118(2)
C26 C25 C21 . . 116.65(16)
C26 C25 H25A . . 108.1
C21 C25 H25A . . 108.1
C26 C25 H25B . . 108.1
C21 C25 H25B . . 108.1
H25A C25 H25B . . 107.3
C25 C26 H26A . . 109.5
C25 C26 H26B . . 109.5
H26A C26 H26B . . 109.5
C25 C26 H26C . . 109.5
H26A C26 H26C . . 109.5
H26B C26 H26C . . 109.5
O22 C27 C21 . . 111.7(16)
O22 C27 H27A . . 109.3
C21 C27 H27A . . 109.3
O22 C27 H27B . . 109.3
C21 C27 H27B . . 109.3
H27A C27 H27B . . 107.9
O23 C28 C21 . . 104.6(15)
O23 C28 H28A . . 110.8
C21 C28 H28A . . 110.8
O23 C28 H28B . . 110.8
C21 C28 H28B . . 110.8
H28A C28 H28B . . 108.9
O24 C29 C21 . . 106.4(19)
O24 C29 H29A . . 110.5
C21 C29 H29A . . 110.5
O24 C29 H29B . . 110.5
C21 C29 H29B . . 110.5
H29A C29 H29B . . 108.6
O6 N2 O5 . . 123.36(17)
O6 N2 O4 . . 121.15(16)
O5 N2 O4 . . 115.50(15)
N2 O4 Tb1 . . 98.93(10)
N2 O5 Tb1 . . 95.35(10)
O3 N1 O2 . . 122.66(16)
O3 N1 O1 . . 122.51(16)
O2 N1 O1 . . 114.82(15)
N1 O1 Tb1 . . 97.15(10)
N1 O2 Tb1 . . 98.53(10)
O7 N3 O8 . . 120.91(16)
O7 N3 O9 . . 119.83(16)
O8 N3 O9 . . 119.26(16)
O32 C31 C31 . 2_556 111.02(16)
O32 C31 H31A . . 109.4
C31 C31 H31A 2_556 . 109.4
O32 C31 H31B . . 109.4
C31 C31 H31B 2_556 . 109.4
H31A C31 H31B . . 108.0
C31 O32 C33 . . 110.89(17)
O32 C33 H33A . . 109.5
O32 C33 H33B . . 109.5
H33A C33 H33B . . 109.5
O32 C33 H33C . . 109.5
H33A C33 H33C . . 109.5
H33B C33 H33C . . 109.5

loop_
_geom_bond_atom_site_label_1
_geom_bond_atom_site_label_2
_geom_bond_site_symmetry_2
_geom_bond_distance
_geom_bond_publ_flag
Tb1 O22 . 2.3583(13) y
Tb1 O24 . 2.3790(13) y
Tb1 O14 . 2.3810(13) y
Tb1 O12 . 2.4078(13) y
Tb1 O13 . 2.4245(13) y
Tb1 O23 . 2.4749(14) y
Tb1 O4 . 2.4953(13) y
Tb1 O2 . 2.5418(13) y
Tb1 O1 . 2.5697(13) y
Tb1 O5 . 2.5874(14) y
C11 C14 . 1.523(2) ?
C11 C12 . 1.528(3) ?
C11 C13 . 1.532(3) ?
C11 C15 . 1.547(3) ?
C12 O12 . 1.432(2) ?
C12 H12A . 0.9900 ?
C12 H12B . 0.9900 ?
O12 H12O . 0.72(2) ?
C13 O13 . 1.441(2) ?
C13 H13A . 0.9900 ?
C13 H13B . 0.9900 ?
O13 H13O . 0.74(2) ?
C14 O14 . 1.438(2) ?
C14 H14A . 0.9900 ?
C14 H14B . 0.9900 ?
O14 H14O . 0.74(2) ?
C15 C16 . 1.522(3) ?
C15 H15A . 0.9900 ?
C15 H15B . 0.9900 ?
C16 H16A . 0.9800 ?
C16 H16B . 0.9800 ?
C16 H16C . 0.9800 ?
C21 C27 . 1.49(2) ?
C21 C23 . 1.519(3) ?
C21 C24 . 1.532(3) ?
C21 C22 . 1.532(3) ?
C21 C29 . 1.54(3) ?
C21 C25 . 1.547(2) ?
C21 C28 . 1.55(2) ?
C22 O22 . 1.435(2) ?
C22 H22A . 0.9900 ?
C22 H22B . 0.9900 ?
C23 O23 . 1.442(2) ?
C23 H23A . 0.9900 ?
C23 H23B . 0.9900 ?
C24 O24 . 1.440(2) ?
C24 H24A . 0.9900 ?
C24 H24B . 0.9900 ?
O22 C27 . 1.46(2) ?
O22 H22O . 0.73(2) ?
O23 C28 . 1.53(2) ?
O23 H23O . 0.69(2) ?
O24 C29 . 1.52(3) ?
O24 H24O . 0.74(3) ?
C25 C26 . 1.521(3) ?
C25 H25A . 0.9900 ?
C25 H25B . 0.9900 ?
C26 H26A . 0.9800 ?
C26 H26B . 0.9800 ?
C26 H26C . 0.9800 ?
C27 H27A . 0.9900 ?
C27 H27B . 0.9900 ?
C28 H28A . 0.9900 ?
C28 H28B . 0.9900 ?
C29 H29A . 0.9900 ?
C29 H29B . 0.9900 ?
N2 O6 . 1.219(2) ?
N2 O5 . 1.259(2) ?
N2 O4 . 1.289(2) ?
N1 O3 . 1.211(2) ?
N1 O2 . 1.2696(19) ?
N1 O1 . 1.270(2) ?
N3 O7 . 1.232(2) ?
N3 O8 . 1.254(2) ?
N3 O9 . 1.263(2) ?
C31 O32 . 1.419(3) ?
C31 C31 2_556 1.479(5) ?
C31 H31A . 0.9900 ?
C31 H31B . 0.9900 ?
O32 C33 . 1.432(3) ?
C33 H33A . 0.9800 ?
C33 H33B . 0.9800 ?
C33 H33C . 0.9800 ?

loop_
_geom_hbond_atom_site_label_D
_geom_hbond_atom_site_label_H
_geom_hbond_atom_site_label_A
_geom_hbond_site_symmetry_A
_geom_hbond_distance_DH
_geom_hbond_distance_HA
_geom_hbond_distance_DA
_geom_hbond_angle_DHA
O12 H12O O9 6_665 0.72(2) 1.98(2) 2.683(2) 167(3)
O13 H13O O32 . 0.74(2) 2.04(2) 2.774(2) 170(3)
O14 H14O O2 4_546 0.74(2) 2.07(3) 2.7935(19) 165(3)
O22 H22O O8 . 0.73(2) 2.01(3) 2.735(2) 172(3)
O23 H23O O4 4_546 0.69(2) 2.16(2) 2.8550(19) 175(2)
O24 H24O O1 4_556 0.74(3) 1.93(3) 2.6624(19) 171(3)
C22 H22B O3 6_565 0.99 2.44 3.358(3) 153
C24 H24B O7 7_566 0.99 2.49 3.220(3) 130
C29 H29A O7 7_566 0.99 2.41 3.27(3) 146

loop_
_geom_torsion_atom_site_label_1
_geom_torsion_atom_site_label_2
_geom_torsion_atom_site_label_3
_geom_torsion_atom_site_label_4
_geom_torsion_site_symmetry_1
_geom_torsion
C14 C11 C12 O12 . -68.7(2)
C13 C11 C12 O12 . 57.4(2)
C15 C11 C12 O12 . 172.01(15)
C11 C12 O12 Tb1 . 10.5(2)
C14 C11 C13 O13 . 73.16(19)
C12 C11 C13 O13 . -53.5(2)
C15 C11 C13 O13 . -170.58(15)
C11 C13 O13 Tb1 . -18.1(2)
C12 C11 C14 O14 . 76.17(19)
C13 C11 C14 O14 . -50.5(2)
C15 C11 C14 O14 . -164.36(15)
C11 C14 O14 Tb1 . -25.1(2)
C14 C11 C15 C16 . -57.1(2)
C12 C11 C15 C16 . 64.8(2)
C13 C11 C15 C16 . -175.52(17)
C23 C21 C22 O22 . -80.2(2)
C24 C21 C22 O22 . 43.5(2)
C25 C21 C22 O22 . 159.38(18)
C24 C21 C23 O23 . -75.7(2)
C22 C21 C23 O23 . 47.8(2)
C25 C21 C23 O23 . 168.37(19)
C23 C21 C24 O24 . 42.0(2)
C22 C21 C24 O24 . -82.2(2)
C25 C21 C24 O24 . 159.84(18)
C21 C22 O22 Tb1 . 32.0(3)
C21 C23 O23 Tb1 . 26.9(3)
C21 C24 O24 Tb1 . 42.4(3)
C27 C21 C25 C26 . 77.9(14)
C23 C21 C25 C26 . -69.4(2)
C24 C21 C25 C26 . 171.49(18)
C22 C21 C25 C26 . 52.7(2)
C29 C21 C25 C26 . -160.8(16)
C28 C21 C25 C26 . -43.9(12)
Tb1 O22 C27 C21 . -27(3)
C29 C21 C27 O22 . 78(2)
C25 C21 C27 O22 . -170.9(15)
C28 C21 C27 O22 . -54(2)
Tb1 O23 C28 C21 . -29(2)
C27 C21 C28 O23 . 78.9(19)
C29 C21 C28 O23 . -54.7(19)
C25 C21 C28 O23 . -164.4(12)
Tb1 O24 C29 C21 . -21(3)
C27 C21 C29 O24 . -52(2)
C25 C21 C29 O24 . -166.2(17)
C28 C21 C29 O24 . 81(2)
O6 N2 O4 Tb1 . -177.24(14)
O5 N2 O4 Tb1 . 3.28(16)
O6 N2 O5 Tb1 . 177.39(15)
O4 N2 O5 Tb1 . -3.14(15)
O3 N1 O1 Tb1 . 179.72(15)
O2 N1 O1 Tb1 . 0.20(15)
O3 N1 O2 Tb1 . -179.72(15)
O1 N1 O2 Tb1 . -0.21(15)
C31 C31 O32 C33 2_556 -174.3(2)

_cod_database_fobs_code 2242066
